data_1572564
loop_
_publ_author_name
'Malek, Kotiba'
'Arumugam, Kuppuswamy'

_publ_section_title
;
 \m-Chlorido-bis{[1-benzyl-3-(2,4,6-trimethylphenyl)imidazol-2-ylidene-\kC]silver(I)}
 chloride 1,2-dichloroethane hemisolvate
;
_journal_coeditor_code ZL4077
_journal_issue 9
_journal_name_full IUCrData
_journal_paper_doi 10.1107/S2414314624008617
_journal_volume 9
_journal_year 2024
_chemical_formula_iupac '[Ag2 (C19 H20 N2)4] Cl, 0.5C2 H4 Cl2'
_chemical_formula_moiety 'C76 H80 Ag2 Cl N8 +, Cl -, 0.5(C2 H4 Cl2)'
_chemical_formula_sum 'C77 H82 Ag2 Cl3 N8'
_chemical_formula_weight 1441.59
_chemical_name_systematic
'\m-Chlorido-bis{[1-benzyl-3-(2,4,6-trimethylphenyl)imidazol-2-ylidene\k<i>C</i>]silver(I)} chloride 1,2-dichloroethane hemisolvate'
_space_group_crystal_system monoclinic
_space_group_IT_number 14
_space_group_name_Hall '-P 2ybc'
_space_group_name_H-M_alt 'P 1 21/c 1'
_atom_sites_solution_hydrogens geom
_atom_sites_solution_primary direct
_atom_sites_solution_secondary difmap
_audit_creation_method
;
Olex2 1.5
(compiled 2024.02.16 svn.r378c4104 for OlexSys, GUI svn.r6928)
;
_cell_angle_alpha 90
_cell_angle_beta 93.0550(10)
_cell_angle_gamma 90
_cell_formula_units_Z 4
_cell_length_a 12.7605(2)
_cell_length_b 22.4142(4)
_cell_length_c 25.0233(4)
_cell_measurement_reflns_used 9034
_cell_measurement_temperature 110(2)
_cell_measurement_theta_max 3.11
_cell_measurement_theta_min 2.47
_cell_volume 7146.9(2)
_computing_cell_refinement
;
CrysAlisPro (Rigaku OD, 2015)
;
_computing_data_collection
;
CrysAlisPro (Rigaku OD, 2015)
;
_computing_data_reduction
;
CrysAlisPro (Rigaku OD, 2015)
;
_computing_molecular_graphics
;
Mercury 4.0 (Macrae <i>et al.</i>,  2020)
;
_computing_publication_material
;
Olex2 1.5 (Dolomanov <i>et al.</i>,  2009)
;
_computing_structure_refinement
;
<i>SHELXL2019/1</i> (Sheldrick, 2015)
;
_computing_structure_solution
;
SHELXS (Sheldrick, 2008)
;
_diffrn_ambient_temperature 110(2)
_diffrn_measured_fraction_theta_full 1.000
_diffrn_measured_fraction_theta_max 0.996
_diffrn_measurement_device 'four-circle diffractometer'
_diffrn_measurement_device_type 'Xcalibur, Sapphire3'
_diffrn_measurement_method '\w scans'
_diffrn_radiation_type CuK\a
_diffrn_radiation_wavelength 1.54178
_diffrn_reflns_av_R_equivalents 0.0376
_diffrn_reflns_av_unetI/netI 0.0419
_diffrn_reflns_limit_h_max 15
_diffrn_reflns_limit_h_min -11
_diffrn_reflns_limit_k_max 27
_diffrn_reflns_limit_k_min -24
_diffrn_reflns_limit_l_max 30
_diffrn_reflns_limit_l_min -30
_diffrn_reflns_number 54034
_diffrn_reflns_theta_full 67.679
_diffrn_reflns_theta_max 72.217
_diffrn_reflns_theta_min 3.468
_diffrn_standards_decay_% 0.01
_diffrn_standards_interval_count 0
_diffrn_standards_number 0
_exptl_absorpt_coefficient_mu 5.792
_exptl_absorpt_correction_T_max 0.7457
_exptl_absorpt_correction_T_min 0.5448
_exptl_absorpt_correction_type analytical
_exptl_absorpt_process_details
;
(CrysAlisPro; Rigaku OD, 2015)
;
_exptl_crystal_colour colorless
_exptl_crystal_density_diffrn 1.340
_exptl_crystal_description block
_exptl_crystal_F_000 2980
_exptl_crystal_size_max 0.25
_exptl_crystal_size_mid 0.21
_exptl_crystal_size_min 0.2
_refine_diff_density_max 2.119
_refine_diff_density_min -0.649
_refine_ls_extinction_method none
_refine_ls_goodness_of_fit_ref 1.059
_refine_ls_hydrogen_treatment constr
_refine_ls_matrix_type full
_refine_ls_number_parameters 897
_refine_ls_number_reflns 14039
_refine_ls_number_restraints 281
_refine_ls_restrained_S_all 1.056
_refine_ls_R_factor_all 0.0390
_refine_ls_R_factor_gt 0.0365
_refine_ls_shift/su_max 0.002
_refine_ls_shift/su_mean 0.000
_refine_ls_structure_factor_coef Fsqd
_refine_ls_weighting_details 'w=1/[\s^2^(Fo^2^)+(0.0555P)^2^+3.6026P] where P=(Fo^2^+2Fc^2^)/3'
_refine_ls_weighting_scheme calc
_refine_ls_wR_factor_gt 0.0903
_refine_ls_wR_factor_ref 0.0929
_reflns_number_gt 13203
_reflns_number_total 14039
_reflns_threshold_expression 'I > 2\s(I)'
_cod_data_source_file zl4077.cif
_cod_data_source_block I
_cod_database_code 1572564
_shelx_space_group_comment
;
The symmetry employed for this shelxl refinement is uniquely defined
by the following loop, which should always be used as a source of
symmetry information in preference to the above space-group names.
They are only intended as comments.
;
_shelx_estimated_absorpt_t_min 0.325
_shelx_estimated_absorpt_t_max 0.390

loop_
_space_group_symop_operation_xyz
'x, y, z'
'-x, y+1/2, -z+1/2'
'-x, -y, -z'
'x, -y-1/2, z-1/2'

loop_
_atom_site_type_symbol
_atom_site_label
_atom_site_fract_x
_atom_site_fract_y
_atom_site_fract_z
_atom_site_U_iso_or_equiv
_atom_site_adp_type
_atom_site_calc_flag
_atom_site_occupancy
_atom_site_disorder_assembly
_atom_site_disorder_group
Ag Ag1 0.25650(2) 0.49164(2) 0.33797(2) 0.01912(6) Uani d 1 . .
Ag Ag2 0.26003(2) 0.73310(2) 0.37289(2) 0.01975(6) Uani d 1 . .
Cl Cl1 0.26361(4) 0.60834(2) 0.38575(2) 0.02881(12) Uani d 1 . .
Cl Cl2 0.76215(4) 0.61174(2) 0.38397(2) 0.02090(10) Uani d 1 . .
N N1 0.50114(15) 0.50958(8) 0.34948(7) 0.0197(4) Uani d 1 . .
N N2 0.45511(14) 0.42868(8) 0.38637(7) 0.0185(3) Uani d 1 . .
N N3 0.05469(15) 0.48589(8) 0.26312(8) 0.0211(4) Uani d 1 . .
N N4 0.01433(15) 0.51172(8) 0.34141(7) 0.0193(4) Uani d 1 . .
N N5 0.45631(15) 0.76470(8) 0.30943(7) 0.0205(4) Uani d 1 . .
N N6 0.50338(15) 0.71660(9) 0.37995(7) 0.0211(4) Uani d 1 . .
N N7 0.06974(15) 0.79873(9) 0.41778(8) 0.0225(4) Uani d 1 . .
N N8 0.01457(15) 0.72187(9) 0.37458(8) 0.0218(4) Uani d 1 . .
C C1 0.41603(17) 0.47505(10) 0.35709(8) 0.0187(4) Uani d 1 . .
C C2 0.59158(18) 0.48536(10) 0.37375(9) 0.0224(4) Uani d 1 . .
H H2 0.660426 0.501508 0.373856 0.027 Uiso calc 1 . .
C C3 0.56224(17) 0.43432(11) 0.39716(9) 0.0224(4) Uani d 1 . .
H H3 0.606450 0.407418 0.417178 0.027 Uiso calc 1 . .
C C4 0.39110(17) 0.38217(10) 0.40749(8) 0.0187(4) Uani d 1 . .
C C5 0.37793(19) 0.32912(11) 0.37902(9) 0.0249(5) Uani d 1 . .
C C6 0.3192(2) 0.28405(11) 0.40114(10) 0.0276(5) Uani d 1 . .
H H6 0.310208 0.247313 0.382528 0.033 Uiso calc 1 . .
C C7 0.27347(18) 0.29150(11) 0.44979(9) 0.0249(5) Uani d 1 . .
C C8 0.28657(17) 0.34547(11) 0.47676(8) 0.0229(4) Uani d 1 . .
H H8 0.254234 0.351120 0.509711 0.027 Uiso calc 1 . .
C C9 0.34635(17) 0.39148(10) 0.45631(8) 0.0197(4) Uani d 1 . .
C C10 0.4275(3) 0.32017(13) 0.32639(11) 0.0388(6) Uani d 1 . .
H H10A 0.393562 0.346391 0.299338 0.058 Uiso calc 1 . .
H H10B 0.418929 0.278518 0.315097 0.058 Uiso calc 1 . .
H H10C 0.502468 0.329787 0.330465 0.058 Uiso calc 1 . .
C C11 0.2123(2) 0.24108(13) 0.47354(11) 0.0361(6) Uani d 1 . .
H H11A 0.212994 0.245736 0.512502 0.054 Uiso calc 1 . .
H H11B 0.244511 0.202866 0.464800 0.054 Uiso calc 1 . .
H H11C 0.139633 0.241978 0.458708 0.054 Uiso calc 1 . .
C C12 0.3636(2) 0.44866(12) 0.48676(10) 0.0316(5) Uani d 1 . .
H H12A 0.438467 0.453327 0.496626 0.047 Uiso calc 1 . .
H H12B 0.323910 0.447659 0.519230 0.047 Uiso calc 1 . .
H H12C 0.339534 0.482312 0.464308 0.047 Uiso calc 1 . .
C C13 0.49867(18) 0.56636(9) 0.32015(9) 0.0216(4) Uani d 1 . .
H H13A 0.550170 0.594040 0.337756 0.026 Uiso calc 1 . .
H H13B 0.428173 0.584412 0.322128 0.026 Uiso calc 1 . .
C C14 0.52324(19) 0.55953(9) 0.26197(9) 0.0226(4) Uani d 1 . .
C C15 0.6231(2) 0.57206(12) 0.24564(11) 0.0322(5) Uani d 1 . .
H H15 0.676933 0.583082 0.271447 0.039 Uiso calc 1 . .
C C16 0.6453(3) 0.56864(14) 0.19173(12) 0.0432(7) Uani d 1 . .
H H16 0.714000 0.577032 0.180893 0.052 Uiso calc 1 . .
C C17 0.5665(3) 0.55291(13) 0.15408(11) 0.0439(7) Uani d 1 . .
H H17 0.580819 0.551430 0.117231 0.053 Uiso calc 1 . .
C C18 0.4673(3) 0.53941(13) 0.16999(11) 0.0397(6) Uani d 1 . .
H H18 0.413780 0.528103 0.144145 0.048 Uiso calc 1 . .
C C19 0.4457(2) 0.54233(12) 0.22396(10) 0.0308(5) Uani d 1 . .
H H19 0.377575 0.532520 0.234804 0.037 Uiso calc 1 . .
C C20 0.09670(18) 0.49400(9) 0.31352(9) 0.0196(4) Uani d 1 . .
C C21 -0.07723(18) 0.51556(10) 0.30951(9) 0.0235(4) Uani d 1 . .
H H21 -0.144391 0.527346 0.320335 0.028 Uiso calc 1 . .
C C22 -0.0520(2) 0.49915(11) 0.25977(10) 0.0258(5) Uani d 1 . .
H H22 -0.098055 0.497096 0.228714 0.031 Uiso calc 1 . .
C C23 0.11352(18) 0.46358(10) 0.21996(9) 0.0226(4) Uani d 1 . .
C C24 0.1439(2) 0.50266(11) 0.18046(10) 0.0288(5) Uani d 1 . .
C C25 0.2013(2) 0.47913(13) 0.13931(11) 0.0349(6) Uani d 1 . .
H H25 0.221595 0.504744 0.111437 0.042 Uiso calc 1 . .
C C26 0.2293(2) 0.41914(14) 0.13811(11) 0.0353(6) Uani d 1 . .
C C27 0.1974(2) 0.38204(12) 0.17792(11) 0.0335(5) Uani d 1 . .
H H27 0.216216 0.341048 0.177229 0.040 Uiso calc 1 . .
C C28 0.1380(2) 0.40301(11) 0.21938(10) 0.0278(5) Uani d 1 . .
C C29 0.1175(3) 0.56839(13) 0.18214(13) 0.0449(7) Uani d 1 . .
H H29A 0.041118 0.573424 0.180233 0.067 Uiso calc 1 . .
H H29B 0.147185 0.588618 0.151690 0.067 Uiso calc 1 . .
H H29C 0.147133 0.585707 0.215589 0.067 Uiso calc 1 . .
C C30 0.2943(3) 0.39469(16) 0.09405(13) 0.0491(8) Uani d 1 . .
H H30A 0.263823 0.407707 0.059197 0.074 Uiso calc 1 . .
H H30B 0.294579 0.351007 0.095605 0.074 Uiso calc 1 . .
H H30C 0.366370 0.409572 0.098869 0.074 Uiso calc 1 . .
C C31 0.1033(3) 0.36087(12) 0.26152(13) 0.0417(7) Uani d 1 . .
H H31A 0.144739 0.367921 0.295015 0.062 Uiso calc 1 . .
H H31B 0.113539 0.319673 0.249783 0.062 Uiso calc 1 . .
H H31C 0.028789 0.367497 0.267293 0.062 Uiso calc 1 . .
C C32 0.01990(18) 0.52358(10) 0.39944(8) 0.0210(4) Uani d 1 . .
H H32A -0.021671 0.559746 0.406547 0.025 Uiso calc 1 . .
H H32B 0.093721 0.531671 0.411422 0.025 Uiso calc 1 . .
C C33 -0.02075(18) 0.47215(10) 0.43157(8) 0.0205(4) Uani d 1 . .
C C34 0.03972(19) 0.42105(11) 0.44112(10) 0.0286(5) Uani d 1 . .
H H34 0.105805 0.417284 0.425668 0.034 Uiso calc 1 . .
C C35 0.0037(2) 0.37566(11) 0.47314(11) 0.0333(5) Uani d 1 . .
H H35 0.045391 0.341042 0.479654 0.040 Uiso calc 1 . .
C C36 -0.0929(2) 0.38064(11) 0.49565(9) 0.0300(5) Uani d 1 . .
H H36 -0.116953 0.349696 0.517853 0.036 Uiso calc 1 . .
C C37 -0.1542(2) 0.43094(11) 0.48568(9) 0.0261(5) Uani d 1 . .
H H37 -0.220860 0.434232 0.500615 0.031 Uiso calc 1 . .
C C38 -0.11791(19) 0.47658(10) 0.45372(8) 0.0222(4) Uani d 1 . .
H H38 -0.159971 0.511025 0.447036 0.027 Uiso calc 1 . .
C C39 0.41754(18) 0.73962(9) 0.35341(9) 0.0197(4) Uani d 1 . .
C C40 0.56418(19) 0.75694(12) 0.30829(10) 0.0260(5) Uani d 1 . .
H H40 0.608404 0.770335 0.281377 0.031 Uiso calc 1 . .
C C41 0.59329(19) 0.72658(11) 0.35306(10) 0.0251(5) Uani d 1 . .
H H41 0.662423 0.714382 0.364024 0.030 Uiso calc 1 . .
C C42 0.38975(17) 0.79130(10) 0.26771(8) 0.0208(4) Uani d 1 . .
C C43 0.3758(2) 0.85258(11) 0.26738(9) 0.0254(5) Uani d 1 . .
C C44 0.3079(2) 0.87696(11) 0.22738(10) 0.0299(5) Uani d 1 . .
H H44 0.296964 0.918877 0.226316 0.036 Uiso calc 1 . .
C C45 0.2562(2) 0.84111(12) 0.18926(9) 0.0302(5) Uani d 1 . .
C C46 0.2743(2) 0.77998(12) 0.19039(9) 0.0278(5) Uani d 1 . .
H H46 0.240336 0.755401 0.163841 0.033 Uiso calc 1 . .
C C47 0.34106(18) 0.75395(11) 0.22945(9) 0.0232(4) Uani d 1 . .
C C48 0.4312(3) 0.89177(12) 0.30863(11) 0.0382(6) Uani d 1 . .
H H48A 0.507127 0.889639 0.304648 0.057 Uiso calc 1 . .
H H48B 0.415216 0.878140 0.344499 0.057 Uiso calc 1 . .
H H48C 0.407498 0.933070 0.303623 0.057 Uiso calc 1 . .
C C49 0.1799(3) 0.86776(16) 0.14784(12) 0.0445(7) Uani d 1 . .
H H49A 0.178161 0.843244 0.115376 0.067 Uiso calc 1 . .
H H49B 0.202271 0.908328 0.139285 0.067 Uiso calc 1 . .
H H49C 0.109750 0.869045 0.161915 0.067 Uiso calc 1 . .
C C50 0.3594(2) 0.68754(11) 0.23057(11) 0.0329(5) Uani d 1 . .
H H50A 0.331122 0.670652 0.262933 0.049 Uiso calc 1 . .
H H50B 0.434881 0.679496 0.230600 0.049 Uiso calc 1 . .
H H50C 0.324084 0.669276 0.198900 0.049 Uiso calc 1 . .
C C51 0.49911(19) 0.68416(11) 0.43059(9) 0.0263(5) Uani d 1 . .
H H51A 0.566747 0.663624 0.438797 0.032 Uiso calc 0.446(13) A 1
H H51B 0.443045 0.653621 0.427603 0.032 Uiso calc 0.446(13) A 1
H H51C 0.568487 0.665685 0.439051 0.032 Uiso calc 0.554(13) A 2
H H51D 0.447191 0.651509 0.425834 0.032 Uiso calc 0.554(13) A 2
C C52A 0.477(2) 0.7281(8) 0.4758(8) 0.0306(19) Uani d 0.446(13) A 1
C C53A 0.4191(10) 0.7132(6) 0.5196(5) 0.043(2) Uani d 0.446(13) A 1
H H53A 0.385766 0.675254 0.519121 0.052 Uiso calc 0.446(13) A 1
C C54A 0.4068(10) 0.7489(7) 0.5632(4) 0.048(2) Uani d 0.446(13) A 1
H H54A 0.364780 0.736519 0.591374 0.058 Uiso calc 0.446(13) A 1
C C55A 0.4569(10) 0.8035(5) 0.5651(4) 0.049(2) Uani d 0.446(13) A 1
H H55A 0.451417 0.828630 0.595344 0.059 Uiso calc 0.446(13) A 1
C C56A 0.5153(10) 0.8216(5) 0.5228(4) 0.046(2) Uani d 0.446(13) A 1
H H56A 0.550281 0.858996 0.524217 0.055 Uiso calc 0.446(13) A 1
C C57A 0.5227(16) 0.7848(6) 0.4783(5) 0.034(2) Uani d 0.446(13) A 1
H H57A 0.559839 0.798675 0.448817 0.041 Uiso calc 0.446(13) A 1
C C52B 0.4708(18) 0.7213(6) 0.4769(6) 0.0305(16) Uani d 0.554(13) A 2
C C53B 0.3990(8) 0.6978(4) 0.5104(3) 0.0369(16) Uani d 0.554(13) A 2
H H53B 0.366095 0.660689 0.502215 0.044 Uiso calc 0.554(13) A 2
C C54B 0.3752(8) 0.7288(4) 0.5560(3) 0.0461(17) Uani d 0.554(13) A 2
H H54B 0.327336 0.712149 0.579657 0.055 Uiso calc 0.554(13) A 2
C C55B 0.4197(8) 0.7834(5) 0.5675(3) 0.0460(18) Uani d 0.554(13) A 2
H H55B 0.404442 0.803825 0.599372 0.055 Uiso calc 0.554(13) A 2
C C56B 0.4870(8) 0.8083(4) 0.5322(4) 0.0446(18) Uani d 0.554(13) A 2
H H56B 0.514633 0.847130 0.538734 0.054 Uiso calc 0.554(13) A 2
C C57B 0.5144(13) 0.7767(6) 0.4874(5) 0.0384(19) Uani d 0.554(13) A 2
H H57B 0.562989 0.793219 0.463944 0.046 Uiso calc 0.554(13) A 2
C C58 0.10313(17) 0.75233(10) 0.38836(9) 0.0210(4) Uani d 1 . .
C C59 -0.03804(19) 0.79686(12) 0.42260(11) 0.0294(5) Uani d 1 . .
H H59 -0.079278 0.824304 0.441382 0.035 Uiso calc 1 . .
C C60 -0.07233(19) 0.74830(12) 0.39529(11) 0.0291(5) Uani d 1 . .
H H60 -0.142830 0.734764 0.391062 0.035 Uiso calc 1 . .
C C61 0.13917(18) 0.84400(11) 0.43993(10) 0.0236(4) Uani d 1 . .
C C62 0.1780(2) 0.88649(11) 0.40505(10) 0.0275(5) Uani d 1 . .
C C63 0.2491(2) 0.92812(12) 0.42635(11) 0.0336(5) Uani d 1 . .
H H63 0.276448 0.957406 0.403441 0.040 Uiso calc 1 . .
C C64 0.2815(2) 0.92812(13) 0.48039(12) 0.0360(6) Uani d 1 . .
C C65 0.2385(2) 0.88693(13) 0.51405(10) 0.0354(6) Uani d 1 . .
H H65 0.257943 0.887981 0.551219 0.042 Uiso calc 1 . .
C C66 0.1669(2) 0.84359(12) 0.49453(10) 0.0283(5) Uani d 1 . .
C C67 0.1434(2) 0.88746(12) 0.34665(11) 0.0364(6) Uani d 1 . .
H H67A 0.165768 0.850568 0.329602 0.055 Uiso calc 1 . .
H H67B 0.175026 0.921770 0.329369 0.055 Uiso calc 1 . .
H H67C 0.066737 0.890663 0.342947 0.055 Uiso calc 1 . .
C C68 0.3635(3) 0.97202(18) 0.50161(16) 0.0563(9) Uani d 1 . .
H H68A 0.369911 0.969524 0.540751 0.084 Uiso calc 1 . .
H H68B 0.342517 1.012538 0.490904 0.084 Uiso calc 1 . .
H H68C 0.431151 0.962457 0.486940 0.084 Uiso calc 1 . .
C C69 0.1239(3) 0.79815(15) 0.53190(11) 0.0406(6) Uani d 1 . .
H H69A 0.047369 0.802099 0.531808 0.061 Uiso calc 1 . .
H H69B 0.154248 0.804813 0.568210 0.061 Uiso calc 1 . .
H H69C 0.141986 0.757970 0.520017 0.061 Uiso calc 1 . .
C C70 0.00879(18) 0.66948(10) 0.33935(9) 0.0236(4) Uani d 1 . .
H H70A -0.041346 0.640322 0.353202 0.028 Uiso calc 1 . .
H H70B 0.078601 0.650183 0.339519 0.028 Uiso calc 1 . .
C C71 -0.02584(19) 0.68623(10) 0.28266(9) 0.0235(4) Uani d 1 . .
C C72 -0.1306(2) 0.67892(12) 0.26496(11) 0.0337(5) Uani d 1 . .
H H72 -0.179734 0.663474 0.288622 0.040 Uiso calc 1 . .
C C73 -0.1635(2) 0.69413(14) 0.21289(12) 0.0392(6) Uani d 1 . .
H H73 -0.235068 0.689455 0.201207 0.047 Uiso calc 1 . .
C C74 -0.0922(3) 0.71609(13) 0.17798(11) 0.0375(6) Uani d 1 . .
H H74 -0.114459 0.725929 0.142237 0.045 Uiso calc 1 . .
C C75 0.0119(2) 0.72364(14) 0.19547(11) 0.0377(6) Uani d 1 . .
H H75 0.060788 0.739088 0.171711 0.045 Uiso calc 1 . .
C C76 0.0448(2) 0.70883(12) 0.24728(11) 0.0312(5) Uani d 1 . .
H H76 0.116333 0.714105 0.258851 0.037 Uiso calc 1 . .
Cl Cl3 0.0888(3) 0.4284(2) -0.0300(3) 0.0605(14) Uani d 0.423(16) B 1
C C77 0.0185(11) 0.4734(6) 0.0150(5) 0.079(3) Uani d 0.423(16) B 1
H H77A -0.041789 0.450984 0.028195 0.095 Uiso calc 0.423(16) B 1
H H77B 0.065000 0.485270 0.046163 0.095 Uiso calc 0.423(16) B 1
Cl Cl3B 0.0857(6) 0.4297(3) -0.0383(4) 0.123(3) Uani d 0.577(16) B 2
C C77B 0.0149(8) 0.4967(4) -0.0277(4) 0.075(3) Uani d 0.577(16) B 2
H H77C 0.058576 0.531196 -0.037272 0.090 Uiso calc 0.577(16) B 2
H H77D -0.049328 0.497044 -0.051768 0.090 Uiso calc 0.577(16) B 2

loop_
_atom_site_aniso_label
_atom_site_aniso_U_11
_atom_site_aniso_U_22
_atom_site_aniso_U_33
_atom_site_aniso_U_12
_atom_site_aniso_U_13
_atom_site_aniso_U_23
Ag1 0.01787(9) 0.02148(9) 0.01785(8) -0.00119(5) -0.00058(6) 0.00167(5)
Ag2 0.01887(9) 0.02164(9) 0.01876(8) -0.00295(5) 0.00135(6) 0.00269(5)
Cl1 0.0251(3) 0.0186(2) 0.0431(3) -0.00207(19) 0.0057(2) -0.0027(2)
Cl2 0.0202(2) 0.0215(2) 0.0210(2) -0.00032(17) 0.00176(17) 0.00138(18)
N1 0.0206(9) 0.0200(9) 0.0186(8) -0.0013(7) 0.0021(7) -0.0013(7)
N2 0.0192(8) 0.0203(8) 0.0163(8) -0.0014(7) 0.0026(6) -0.0014(6)
N3 0.0221(9) 0.0216(9) 0.0193(9) -0.0009(7) -0.0013(7) -0.0043(7)
N4 0.0207(9) 0.0189(9) 0.0180(8) -0.0017(7) -0.0018(7) -0.0020(6)
N5 0.0218(9) 0.0230(9) 0.0167(8) -0.0009(7) -0.0003(7) 0.0050(7)
N6 0.0218(9) 0.0224(9) 0.0186(8) -0.0018(7) -0.0015(7) 0.0042(7)
N7 0.0208(9) 0.0227(9) 0.0239(9) -0.0029(7) 0.0016(7) 0.0014(7)
N8 0.0207(9) 0.0217(9) 0.0231(9) -0.0038(7) 0.0006(7) 0.0023(7)
C1 0.0194(10) 0.0196(9) 0.0173(9) -0.0007(8) 0.0018(7) -0.0020(8)
C2 0.0193(10) 0.0262(11) 0.0216(10) -0.0019(8) 0.0015(8) -0.0010(8)
C3 0.0196(10) 0.0264(11) 0.0212(10) 0.0015(8) 0.0011(8) 0.0019(8)
C4 0.0185(9) 0.0223(10) 0.0151(9) -0.0022(8) -0.0002(7) 0.0024(8)
C5 0.0288(11) 0.0280(12) 0.0182(10) -0.0054(9) 0.0045(8) -0.0031(8)
C6 0.0326(12) 0.0275(11) 0.0229(11) -0.0087(10) 0.0027(9) -0.0045(9)
C7 0.0242(11) 0.0288(12) 0.0218(10) -0.0055(9) 0.0013(8) 0.0062(9)
C8 0.0216(10) 0.0331(12) 0.0140(9) 0.0025(9) 0.0021(8) 0.0041(8)
C9 0.0197(10) 0.0239(10) 0.0155(9) 0.0024(8) -0.0006(7) 0.0014(8)
C10 0.0556(17) 0.0373(14) 0.0249(12) -0.0169(13) 0.0163(12) -0.0115(10)
C11 0.0389(14) 0.0371(14) 0.0328(13) -0.0119(11) 0.0071(11) 0.0077(11)
C12 0.0427(14) 0.0291(12) 0.0238(11) -0.0005(11) 0.0105(10) -0.0060(9)
C13 0.0251(10) 0.0159(9) 0.0241(10) -0.0002(8) 0.0040(8) 0.0002(8)
C14 0.0310(11) 0.0143(9) 0.0227(10) 0.0016(8) 0.0026(9) 0.0019(8)
C15 0.0365(13) 0.0322(13) 0.0283(12) -0.0079(10) 0.0061(10) -0.0003(10)
C16 0.0563(18) 0.0401(15) 0.0350(14) -0.0101(13) 0.0198(13) 0.0008(11)
C17 0.079(2) 0.0317(14) 0.0220(12) 0.0025(14) 0.0092(13) 0.0018(10)
C18 0.0587(18) 0.0338(14) 0.0253(12) 0.0068(12) -0.0084(12) -0.0040(10)
C19 0.0348(13) 0.0272(12) 0.0299(12) 0.0045(10) -0.0032(10) -0.0007(9)
C20 0.0221(10) 0.0179(9) 0.0186(10) -0.0012(8) -0.0008(8) -0.0007(7)
C21 0.0219(11) 0.0250(11) 0.0234(11) 0.0014(8) -0.0019(8) -0.0046(8)
C22 0.0249(11) 0.0279(11) 0.0239(11) 0.0025(9) -0.0061(9) -0.0059(9)
C23 0.0255(11) 0.0236(11) 0.0185(10) -0.0013(8) -0.0008(8) -0.0066(8)
C24 0.0364(13) 0.0247(12) 0.0255(11) -0.0018(10) 0.0028(10) -0.0032(9)
C25 0.0439(15) 0.0361(13) 0.0255(12) -0.0027(12) 0.0087(11) -0.0026(10)
C26 0.0382(14) 0.0398(14) 0.0281(12) 0.0025(11) 0.0053(10) -0.0125(11)
C27 0.0399(14) 0.0252(12) 0.0355(13) 0.0042(10) 0.0030(11) -0.0112(10)
C28 0.0325(12) 0.0234(11) 0.0274(11) 0.0000(9) 0.0010(9) -0.0035(9)
C29 0.066(2) 0.0253(13) 0.0454(16) 0.0043(13) 0.0186(14) 0.0058(11)
C30 0.059(2) 0.0523(18) 0.0375(15) 0.0052(15) 0.0176(14) -0.0151(13)
C31 0.0599(19) 0.0229(12) 0.0432(15) 0.0011(12) 0.0132(13) 0.0017(11)
C32 0.0252(10) 0.0219(10) 0.0159(9) -0.0031(8) 0.0002(8) -0.0030(8)
C33 0.0249(10) 0.0194(10) 0.0167(9) -0.0018(8) -0.0035(8) -0.0031(8)
C34 0.0254(11) 0.0271(12) 0.0332(12) 0.0028(9) 0.0001(9) 0.0001(9)
C35 0.0389(14) 0.0229(12) 0.0373(13) 0.0044(10) -0.0066(11) 0.0042(10)
C36 0.0450(14) 0.0243(11) 0.0201(10) -0.0066(10) -0.0043(9) 0.0030(8)
C37 0.0315(12) 0.0289(12) 0.0180(10) -0.0058(9) 0.0012(8) -0.0027(8)
C38 0.0277(11) 0.0220(10) 0.0164(9) 0.0007(9) -0.0026(8) -0.0024(8)
C39 0.0233(10) 0.0179(9) 0.0177(9) -0.0026(8) 0.0000(8) 0.0027(7)
C40 0.0223(11) 0.0337(12) 0.0225(10) 0.0006(9) 0.0043(8) 0.0063(9)
C41 0.0204(10) 0.0299(12) 0.0250(11) 0.0014(9) 0.0012(9) 0.0042(9)
C42 0.0218(10) 0.0237(11) 0.0170(9) 0.0027(8) 0.0027(8) 0.0063(8)
C43 0.0325(12) 0.0228(11) 0.0214(10) 0.0008(9) 0.0069(9) 0.0044(8)
C44 0.0409(14) 0.0239(11) 0.0257(11) 0.0110(10) 0.0103(10) 0.0107(9)
C45 0.0311(12) 0.0389(13) 0.0211(10) 0.0111(10) 0.0066(9) 0.0138(9)
C46 0.0289(12) 0.0366(13) 0.0178(10) 0.0018(10) 0.0010(9) 0.0039(9)
C47 0.0237(11) 0.0263(11) 0.0197(10) 0.0005(9) 0.0027(8) 0.0028(8)
C48 0.0562(17) 0.0247(12) 0.0334(13) -0.0009(12) -0.0009(12) -0.0019(10)
C49 0.0427(16) 0.0572(19) 0.0333(13) 0.0170(14) 0.0003(12) 0.0190(13)
C50 0.0403(14) 0.0250(12) 0.0326(12) 0.0009(10) -0.0048(10) -0.0004(9)
C51 0.0278(11) 0.0291(11) 0.0215(10) -0.0017(9) -0.0034(8) 0.0104(9)
C52A 0.035(4) 0.040(4) 0.017(3) 0.011(3) 0.003(3) 0.013(3)
C53A 0.054(4) 0.045(4) 0.030(3) 0.009(3) 0.005(3) 0.011(3)
C54A 0.064(4) 0.051(5) 0.031(3) 0.003(4) 0.013(3) 0.009(4)
C55A 0.067(4) 0.048(4) 0.033(3) 0.011(3) 0.008(3) 0.004(3)
C56A 0.060(4) 0.047(4) 0.030(4) 0.007(3) 0.005(3) -0.001(3)
C57A 0.045(4) 0.037(4) 0.020(4) 0.005(3) -0.002(3) 0.002(3)
C52B 0.034(3) 0.035(3) 0.023(3) 0.009(3) -0.005(2) 0.012(3)
C53B 0.050(3) 0.039(4) 0.023(3) 0.008(3) 0.009(2) 0.012(2)
C54B 0.066(4) 0.042(4) 0.032(3) 0.011(3) 0.016(3) 0.009(3)
C55B 0.065(4) 0.048(4) 0.026(2) 0.011(3) 0.013(3) 0.003(3)
C56B 0.058(4) 0.049(4) 0.028(3) 0.010(3) 0.009(3) -0.001(3)
C57B 0.045(3) 0.045(4) 0.025(4) 0.006(3) 0.002(3) 0.003(3)
C58 0.0210(10) 0.0219(10) 0.0199(10) -0.0034(8) -0.0002(8) 0.0052(8)
C59 0.0227(11) 0.0292(12) 0.0367(13) -0.0021(9) 0.0056(9) -0.0040(10)
C60 0.0191(11) 0.0318(12) 0.0364(13) -0.0036(9) 0.0018(9) -0.0033(10)
C61 0.0207(10) 0.0233(11) 0.0269(11) -0.0033(8) 0.0008(8) -0.0006(9)
C62 0.0298(12) 0.0219(11) 0.0311(12) -0.0008(9) 0.0045(9) 0.0023(9)
C63 0.0377(13) 0.0260(12) 0.0377(13) -0.0094(10) 0.0077(11) 0.0004(10)
C64 0.0344(13) 0.0350(13) 0.0386(14) -0.0116(11) 0.0009(11) -0.0089(11)
C65 0.0385(14) 0.0420(15) 0.0255(12) -0.0070(11) -0.0012(10) -0.0051(11)
C66 0.0304(12) 0.0298(12) 0.0248(11) -0.0041(10) 0.0024(9) -0.0003(9)
C67 0.0476(16) 0.0310(13) 0.0304(13) -0.0071(11) -0.0003(11) 0.0086(10)
C68 0.059(2) 0.055(2) 0.0547(19) -0.0323(17) 0.0014(16) -0.0141(16)
C69 0.0488(16) 0.0467(16) 0.0263(12) -0.0120(13) 0.0010(11) 0.0054(11)
C70 0.0249(11) 0.0182(10) 0.0274(11) -0.0038(8) -0.0019(8) 0.0008(8)
C71 0.0277(11) 0.0162(10) 0.0265(11) -0.0009(8) -0.0009(9) -0.0006(8)
C72 0.0336(13) 0.0342(13) 0.0326(13) -0.0116(10) -0.0044(10) 0.0083(10)
C73 0.0380(14) 0.0444(15) 0.0339(13) -0.0128(12) -0.0113(11) 0.0071(12)
C74 0.0492(16) 0.0386(14) 0.0241(11) -0.0001(12) -0.0034(11) 0.0009(10)
C75 0.0403(15) 0.0445(15) 0.0291(13) 0.0027(12) 0.0108(11) 0.0019(11)
C76 0.0282(12) 0.0347(13) 0.0310(12) 0.0021(10) 0.0042(10) -0.0018(10)
Cl3 0.0393(18) 0.0433(19) 0.099(3) -0.0002(12) 0.0088(14) 0.0211(18)
C77 0.081(6) 0.067(6) 0.089(6) 0.011(5) 0.006(5) 0.011(5)
Cl3B 0.136(5) 0.096(4) 0.137(4) -0.012(3) 0.015(3) -0.016(3)
C77B 0.070(5) 0.066(5) 0.089(5) 0.010(4) 0.001(4) 0.028(4)

loop_
_atom_type_symbol
_atom_type_description
_atom_type_scat_dispersion_real
_atom_type_scat_dispersion_imag
_atom_type_scat_source
C C 0.0181 0.0091 'International Tables Vol C Tables 4.2.6.8 and 6.1.1.4'
H H 0.0000 0.0000 'International Tables Vol C Tables 4.2.6.8 and 6.1.1.4'
Ag Ag 0.1306 4.2820 'International Tables Vol C Tables 4.2.6.8 and 6.1.1.4'
Cl Cl 0.3639 0.7018 'International Tables Vol C Tables 4.2.6.8 and 6.1.1.4'
N N 0.0311 0.0180 'International Tables Vol C Tables 4.2.6.8 and 6.1.1.4'

loop_
_geom_angle_atom_site_label_1
_geom_angle_atom_site_label_2
_geom_angle_atom_site_label_3
_geom_angle_site_symmetry_1
_geom_angle_site_symmetry_3
_geom_angle
_geom_angle_publ_flag
C1 Ag1 Cl1 . . 93.30(6) ?
C20 Ag1 Cl1 . . 96.14(6) ?
C20 Ag1 C1 . . 170.55(8) ?
C39 Ag2 Cl1 . . 94.92(6) ?
C39 Ag2 C58 . . 163.97(8) ?
C58 Ag2 Cl1 . . 101.09(6) ?
Ag2 Cl1 Ag1 . . 148.90(2) ?
C1 N1 C2 . . 111.69(19) ?
C1 N1 C13 . . 124.68(19) ?
C2 N1 C13 . . 123.62(19) ?
C1 N2 C3 . . 111.56(18) ?
C1 N2 C4 . . 123.70(18) ?
C3 N2 C4 . . 124.53(19) ?
C20 N3 C22 . . 111.36(19) ?
C20 N3 C23 . . 123.3(2) ?
C22 N3 C23 . . 125.28(19) ?
C20 N4 C21 . . 112.12(19) ?
C20 N4 C32 . . 124.30(19) ?
C21 N4 C32 . . 123.54(19) ?
C39 N5 C40 . . 111.75(19) ?
C39 N5 C42 . . 122.33(19) ?
C40 N5 C42 . . 125.72(19) ?
C39 N6 C41 . . 111.82(19) ?
C39 N6 C51 . . 123.2(2) ?
C41 N6 C51 . . 125.0(2) ?
C58 N7 C59 . . 111.4(2) ?
C58 N7 C61 . . 123.06(19) ?
C59 N7 C61 . . 125.5(2) ?
C58 N8 C60 . . 111.4(2) ?
C58 N8 C70 . . 125.0(2) ?
C60 N8 C70 . . 123.5(2) ?
N1 C1 Ag1 . . 129.90(16) ?
N2 C1 Ag1 . . 125.80(16) ?
N2 C1 N1 . . 103.89(18) ?
N1 C2 H2 . . 126.9 ?
C3 C2 N1 . . 106.2(2) ?
C3 C2 H2 . . 126.9 ?
N2 C3 H3 . . 126.7 ?
C2 C3 N2 . . 106.7(2) ?
C2 C3 H3 . . 126.7 ?
C5 C4 N2 . . 119.04(19) ?
C9 C4 N2 . . 118.7(2) ?
C9 C4 C5 . . 122.2(2) ?
C4 C5 C10 . . 121.1(2) ?
C6 C5 C4 . . 118.0(2) ?
C6 C5 C10 . . 120.8(2) ?
C5 C6 H6 . . 119.2 ?
C7 C6 C5 . . 121.5(2) ?
C7 C6 H6 . . 119.2 ?
C6 C7 C8 . . 119.0(2) ?
C6 C7 C11 . . 120.3(2) ?
C8 C7 C11 . . 120.7(2) ?
C7 C8 H8 . . 119.4 ?
C7 C8 C9 . . 121.2(2) ?
C9 C8 H8 . . 119.4 ?
C4 C9 C8 . . 118.0(2) ?
C4 C9 C12 . . 121.2(2) ?
C8 C9 C12 . . 120.8(2) ?
C5 C10 H10A . . 109.5 ?
C5 C10 H10B . . 109.5 ?
C5 C10 H10C . . 109.5 ?
H10A C10 H10B . . 109.5 ?
H10A C10 H10C . . 109.5 ?
H10B C10 H10C . . 109.5 ?
C7 C11 H11A . . 109.5 ?
C7 C11 H11B . . 109.5 ?
C7 C11 H11C . . 109.5 ?
H11A C11 H11B . . 109.5 ?
H11A C11 H11C . . 109.5 ?
H11B C11 H11C . . 109.5 ?
C9 C12 H12A . . 109.5 ?
C9 C12 H12B . . 109.5 ?
C9 C12 H12C . . 109.5 ?
H12A C12 H12B . . 109.5 ?
H12A C12 H12C . . 109.5 ?
H12B C12 H12C . . 109.5 ?
N1 C13 H13A . . 108.9 ?
N1 C13 H13B . . 108.9 ?
N1 C13 C14 . . 113.15(18) ?
H13A C13 H13B . . 107.8 ?
C14 C13 H13A . . 108.9 ?
C14 C13 H13B . . 108.9 ?
C15 C14 C13 . . 120.2(2) ?
C15 C14 C19 . . 119.1(2) ?
C19 C14 C13 . . 120.7(2) ?
C14 C15 H15 . . 119.6 ?
C14 C15 C16 . . 120.7(3) ?
C16 C15 H15 . . 119.6 ?
C15 C16 H16 . . 120.2 ?
C17 C16 C15 . . 119.6(3) ?
C17 C16 H16 . . 120.2 ?
C16 C17 H17 . . 119.9 ?
C18 C17 C16 . . 120.2(3) ?
C18 C17 H17 . . 119.9 ?
C17 C18 H18 . . 120.0 ?
C17 C18 C19 . . 120.1(3) ?
C19 C18 H18 . . 120.0 ?
C14 C19 C18 . . 120.3(3) ?
C14 C19 H19 . . 119.8 ?
C18 C19 H19 . . 119.8 ?
N3 C20 Ag1 . . 126.71(17) ?
N4 C20 Ag1 . . 128.83(16) ?
N4 C20 N3 . . 103.88(19) ?
N4 C21 H21 . . 126.9 ?
C22 C21 N4 . . 106.2(2) ?
C22 C21 H21 . . 126.9 ?
N3 C22 H22 . . 126.8 ?
C21 C22 N3 . . 106.4(2) ?
C21 C22 H22 . . 126.8 ?
C24 C23 N3 . . 119.4(2) ?
C24 C23 C28 . . 122.3(2) ?
C28 C23 N3 . . 118.2(2) ?
C23 C24 C25 . . 117.6(2) ?
C23 C24 C29 . . 121.5(2) ?
C25 C24 C29 . . 120.9(3) ?
C24 C25 H25 . . 119.1 ?
C26 C25 C24 . . 121.7(3) ?
C26 C25 H25 . . 119.1 ?
C25 C26 C30 . . 121.1(3) ?
C27 C26 C25 . . 118.8(2) ?
C27 C26 C30 . . 120.2(3) ?
C26 C27 H27 . . 119.1 ?
C26 C27 C28 . . 121.8(2) ?
C28 C27 H27 . . 119.1 ?
C23 C28 C27 . . 117.8(2) ?
C23 C28 C31 . . 122.1(2) ?
C27 C28 C31 . . 120.1(2) ?
C24 C29 H29A . . 109.5 ?
C24 C29 H29B . . 109.5 ?
C24 C29 H29C . . 109.5 ?
H29A C29 H29B . . 109.5 ?
H29A C29 H29C . . 109.5 ?
H29B C29 H29C . . 109.5 ?
C26 C30 H30A . . 109.5 ?
C26 C30 H30B . . 109.5 ?
C26 C30 H30C . . 109.5 ?
H30A C30 H30B . . 109.5 ?
H30A C30 H30C . . 109.5 ?
H30B C30 H30C . . 109.5 ?
C28 C31 H31A . . 109.5 ?
C28 C31 H31B . . 109.5 ?
C28 C31 H31C . . 109.5 ?
H31A C31 H31B . . 109.5 ?
H31A C31 H31C . . 109.5 ?
H31B C31 H31C . . 109.5 ?
N4 C32 H32A . . 109.0 ?
N4 C32 H32B . . 109.0 ?
N4 C32 C33 . . 112.72(18) ?
H32A C32 H32B . . 107.8 ?
C33 C32 H32A . . 109.0 ?
C33 C32 H32B . . 109.0 ?
C34 C33 C32 . . 121.0(2) ?
C38 C33 C32 . . 119.8(2) ?
C38 C33 C34 . . 119.2(2) ?
C33 C34 H34 . . 119.9 ?
C35 C34 C33 . . 120.2(2) ?
C35 C34 H34 . . 119.9 ?
C34 C35 H35 . . 119.9 ?
C36 C35 C34 . . 120.3(2) ?
C36 C35 H35 . . 119.9 ?
C35 C36 H36 . . 120.1 ?
C35 C36 C37 . . 119.8(2) ?
C37 C36 H36 . . 120.1 ?
C36 C37 H37 . . 120.1 ?
C36 C37 C38 . . 119.9(2) ?
C38 C37 H37 . . 120.1 ?
C33 C38 C37 . . 120.5(2) ?
C33 C38 H38 . . 119.7 ?
C37 C38 H38 . . 119.7 ?
N5 C39 Ag2 . . 127.91(16) ?
N6 C39 Ag2 . . 128.31(16) ?
N6 C39 N5 . . 103.66(19) ?
N5 C40 H40 . . 127.0 ?
C41 C40 N5 . . 106.0(2) ?
C41 C40 H40 . . 127.0 ?
N6 C41 H41 . . 126.6 ?
C40 C41 N6 . . 106.8(2) ?
C40 C41 H41 . . 126.6 ?
C43 C42 N5 . . 119.1(2) ?
C43 C42 C47 . . 122.6(2) ?
C47 C42 N5 . . 118.3(2) ?
C42 C43 C44 . . 117.8(2) ?
C42 C43 C48 . . 121.3(2) ?
C44 C43 C48 . . 120.9(2) ?
C43 C44 H44 . . 119.4 ?
C45 C44 C43 . . 121.3(2) ?
C45 C44 H44 . . 119.4 ?
C44 C45 C46 . . 119.0(2) ?
C44 C45 C49 . . 120.6(3) ?
C46 C45 C49 . . 120.4(3) ?
C45 C46 H46 . . 119.2 ?
C45 C46 C47 . . 121.6(2) ?
C47 C46 H46 . . 119.2 ?
C42 C47 C50 . . 121.2(2) ?
C46 C47 C42 . . 117.7(2) ?
C46 C47 C50 . . 121.1(2) ?
C43 C48 H48A . . 109.5 ?
C43 C48 H48B . . 109.5 ?
C43 C48 H48C . . 109.5 ?
H48A C48 H48B . . 109.5 ?
H48A C48 H48C . . 109.5 ?
H48B C48 H48C . . 109.5 ?
C45 C49 H49A . . 109.5 ?
C45 C49 H49B . . 109.5 ?
C45 C49 H49C . . 109.5 ?
H49A C49 H49B . . 109.5 ?
H49A C49 H49C . . 109.5 ?
H49B C49 H49C . . 109.5 ?
C47 C50 H50A . . 109.5 ?
C47 C50 H50B . . 109.5 ?
C47 C50 H50C . . 109.5 ?
H50A C50 H50B . . 109.5 ?
H50A C50 H50C . . 109.5 ?
H50B C50 H50C . . 109.5 ?
N6 C51 H51A . . 109.8 ?
N6 C51 H51B . . 109.8 ?
N6 C51 H51C . . 108.6 ?
N6 C51 H51D . . 108.6 ?
N6 C51 C52A . . 109.6(9) ?
N6 C51 C52B . . 114.7(8) ?
H51A C51 H51B . . 108.2 ?
H51C C51 H51D . . 107.6 ?
C52A C51 H51A . . 109.8 ?
C52A C51 H51B . . 109.8 ?
C52B C51 H51C . . 108.6 ?
C52B C51 H51D . . 108.6 ?
C53A C52A C51 . . 123.3(10) ?
C53A C52A C57A . . 114.9(9) ?
C57A C52A C51 . . 121.5(10) ?
C52A C53A H53A . . 117.5 ?
C54A C53A C52A . . 125.0(10) ?
C54A C53A H53A . . 117.5 ?
C53A C54A H54A . . 120.9 ?
C53A C54A C55A . . 118.2(9) ?
C55A C54A H54A . . 120.9 ?
C54A C55A H55A . . 120.0 ?
C54A C55A C56A . . 120.0(8) ?
C56A C55A H55A . . 120.0 ?
C55A C56A H56A . . 120.0 ?
C55A C56A C57A . . 119.9(9) ?
C57A C56A H56A . . 120.0 ?
C52A C57A H57A . . 119.1 ?
C56A C57A C52A . . 121.8(10) ?
C56A C57A H57A . . 119.1 ?
C53B C52B C51 . . 117.2(8) ?
C53B C52B C57B . . 120.1(7) ?
C57B C52B C51 . . 122.6(9) ?
C52B C53B H53B . . 120.3 ?
C52B C53B C54B . . 119.5(7) ?
C54B C53B H53B . . 120.3 ?
C53B C54B H54B . . 119.6 ?
C55B C54B C53B . . 120.9(7) ?
C55B C54B H54B . . 119.6 ?
C54B C55B H55B . . 120.3 ?
C54B C55B C56B . . 119.4(6) ?
C56B C55B H55B . . 120.3 ?
C55B C56B H56B . . 119.9 ?
C55B C56B C57B . . 120.2(8) ?
C57B C56B H56B . . 119.9 ?
C52B C57B C56B . . 119.7(9) ?
C52B C57B H57B . . 120.1 ?
C56B C57B H57B . . 120.1 ?
N7 C58 Ag2 . . 125.92(16) ?
N8 C58 Ag2 . . 129.91(18) ?
N8 C58 N7 . . 104.11(19) ?
N7 C59 H59 . . 127.0 ?
C60 C59 N7 . . 106.1(2) ?
C60 C59 H59 . . 127.0 ?
N8 C60 H60 . . 126.5 ?
C59 C60 N8 . . 106.9(2) ?
C59 C60 H60 . . 126.5 ?
C62 C61 N7 . . 118.1(2) ?
C66 C61 N7 . . 119.5(2) ?
C66 C61 C62 . . 122.4(2) ?
C61 C62 C67 . . 121.3(2) ?
C63 C62 C61 . . 117.6(2) ?
C63 C62 C67 . . 121.0(2) ?
C62 C63 H63 . . 119.1 ?
C62 C63 C64 . . 121.8(2) ?
C64 C63 H63 . . 119.1 ?
C63 C64 C68 . . 120.3(3) ?
C65 C64 C63 . . 119.0(2) ?
C65 C64 C68 . . 120.7(3) ?
C64 C65 H65 . . 119.3 ?
C64 C65 C66 . . 121.5(2) ?
C66 C65 H65 . . 119.3 ?
C61 C66 C65 . . 117.6(2) ?
C61 C66 C69 . . 122.1(2) ?
C65 C66 C69 . . 120.3(2) ?
C62 C67 H67A . . 109.5 ?
C62 C67 H67B . . 109.5 ?
C62 C67 H67C . . 109.5 ?
H67A C67 H67B . . 109.5 ?
H67A C67 H67C . . 109.5 ?
H67B C67 H67C . . 109.5 ?
C64 C68 H68A . . 109.5 ?
C64 C68 H68B . . 109.5 ?
C64 C68 H68C . . 109.5 ?
H68A C68 H68B . . 109.5 ?
H68A C68 H68C . . 109.5 ?
H68B C68 H68C . . 109.5 ?
C66 C69 H69A . . 109.5 ?
C66 C69 H69B . . 109.5 ?
C66 C69 H69C . . 109.5 ?
H69A C69 H69B . . 109.5 ?
H69A C69 H69C . . 109.5 ?
H69B C69 H69C . . 109.5 ?
N8 C70 H70A . . 109.3 ?
N8 C70 H70B . . 109.3 ?
N8 C70 C71 . . 111.58(18) ?
H70A C70 H70B . . 108.0 ?
C71 C70 H70A . . 109.3 ?
C71 C70 H70B . . 109.3 ?
C72 C71 C70 . . 119.7(2) ?
C76 C71 C70 . . 121.4(2) ?
C76 C71 C72 . . 118.9(2) ?
C71 C72 H72 . . 119.8 ?
C73 C72 C71 . . 120.3(3) ?
C73 C72 H72 . . 119.8 ?
C72 C73 H73 . . 119.9 ?
C74 C73 C72 . . 120.2(3) ?
C74 C73 H73 . . 119.9 ?
C73 C74 H74 . . 120.2 ?
C73 C74 C75 . . 119.7(3) ?
C75 C74 H74 . . 120.2 ?
C74 C75 H75 . . 119.8 ?
C76 C75 C74 . . 120.4(3) ?
C76 C75 H75 . . 119.8 ?
C71 C76 H76 . . 119.7 ?
C75 C76 C71 . . 120.6(3) ?
C75 C76 H76 . . 119.7 ?
Cl3 C77 H77A . . 110.3 ?
Cl3 C77 H77B . . 110.3 ?
C77 C77 Cl3 3_565 . 107.0(12) ?
C77 C77 H77A 3_565 . 110.3 ?
C77 C77 H77B 3_565 . 110.3 ?
H77A C77 H77B . . 108.6 ?
Cl3B C77B H77C . . 109.1 ?
Cl3B C77B H77D . . 109.1 ?
C77B C77B Cl3B 3_565 . 112.6(9) ?
C77B C77B H77C 3_565 . 109.1 ?
C77B C77B H77D 3_565 . 109.1 ?
H77C C77B H77D . . 107.8 ?

loop_
_geom_bond_atom_site_label_1
_geom_bond_atom_site_label_2
_geom_bond_site_symmetry_2
_geom_bond_distance
_geom_bond_publ_flag
Ag1 Cl1 . 2.8755(6) ?
Ag1 C1 . 2.099(2) ?
Ag1 C20 . 2.098(2) ?
Ag2 Cl1 . 2.8149(6) ?
Ag2 C39 . 2.098(2) ?
Ag2 C58 . 2.104(2) ?
N1 C1 . 1.355(3) ?
N1 C2 . 1.386(3) ?
N1 C13 . 1.469(3) ?
N2 C1 . 1.351(3) ?
N2 C3 . 1.385(3) ?
N2 C4 . 1.442(3) ?
N3 C20 . 1.356(3) ?
N3 C22 . 1.392(3) ?
N3 C23 . 1.437(3) ?
N4 C20 . 1.352(3) ?
N4 C21 . 1.382(3) ?
N4 C32 . 1.474(3) ?
N5 C39 . 1.353(3) ?
N5 C40 . 1.389(3) ?
N5 C42 . 1.440(3) ?
N6 C39 . 1.353(3) ?
N6 C41 . 1.379(3) ?
N6 C51 . 1.465(3) ?
N7 C58 . 1.356(3) ?
N7 C59 . 1.388(3) ?
N7 C61 . 1.439(3) ?
N8 C58 . 1.349(3) ?
N8 C60 . 1.382(3) ?
N8 C70 . 1.468(3) ?
C2 H2 . 0.9500 ?
C2 C3 . 1.348(3) ?
C3 H3 . 0.9500 ?
C4 C5 . 1.392(3) ?
C4 C9 . 1.391(3) ?
C5 C6 . 1.390(3) ?
C5 C10 . 1.505(3) ?
C6 H6 . 0.9500 ?
C6 C7 . 1.388(3) ?
C7 C8 . 1.391(4) ?
C7 C11 . 1.513(3) ?
C8 H8 . 0.9500 ?
C8 C9 . 1.396(3) ?
C9 C12 . 1.501(3) ?
C10 H10A . 0.9800 ?
C10 H10B . 0.9800 ?
C10 H10C . 0.9800 ?
C11 H11A . 0.9800 ?
C11 H11B . 0.9800 ?
C11 H11C . 0.9800 ?
C12 H12A . 0.9800 ?
C12 H12B . 0.9800 ?
C12 H12C . 0.9800 ?
C13 H13A . 0.9900 ?
C13 H13B . 0.9900 ?
C13 C14 . 1.513(3) ?
C14 C15 . 1.387(4) ?
C14 C19 . 1.390(4) ?
C15 H15 . 0.9500 ?
C15 C16 . 1.395(4) ?
C16 H16 . 0.9500 ?
C16 C17 . 1.386(5) ?
C17 H17 . 0.9500 ?
C17 C18 . 1.381(5) ?
C18 H18 . 0.9500 ?
C18 C19 . 1.394(4) ?
C19 H19 . 0.9500 ?
C21 H21 . 0.9500 ?
C21 C22 . 1.353(3) ?
C22 H22 . 0.9500 ?
C23 C24 . 1.391(4) ?
C23 C28 . 1.393(3) ?
C24 C25 . 1.398(4) ?
C24 C29 . 1.512(4) ?
C25 H25 . 0.9500 ?
C25 C26 . 1.392(4) ?
C26 C27 . 1.376(4) ?
C26 C30 . 1.517(4) ?
C27 H27 . 0.9500 ?
C27 C28 . 1.398(4) ?
C28 C31 . 1.500(4) ?
C29 H29A . 0.9800 ?
C29 H29B . 0.9800 ?
C29 H29C . 0.9800 ?
C30 H30A . 0.9800 ?
C30 H30B . 0.9800 ?
C30 H30C . 0.9800 ?
C31 H31A . 0.9800 ?
C31 H31B . 0.9800 ?
C31 H31C . 0.9800 ?
C32 H32A . 0.9900 ?
C32 H32B . 0.9900 ?
C32 C33 . 1.513(3) ?
C33 C34 . 1.395(3) ?
C33 C38 . 1.388(3) ?
C34 H34 . 0.9500 ?
C34 C35 . 1.388(4) ?
C35 H35 . 0.9500 ?
C35 C36 . 1.386(4) ?
C36 H36 . 0.9500 ?
C36 C37 . 1.388(4) ?
C37 H37 . 0.9500 ?
C37 C38 . 1.393(3) ?
C38 H38 . 0.9500 ?
C40 H40 . 0.9500 ?
C40 C41 . 1.346(3) ?
C41 H41 . 0.9500 ?
C42 C43 . 1.385(3) ?
C42 C47 . 1.393(3) ?
C43 C44 . 1.400(4) ?
C43 C48 . 1.503(4) ?
C44 H44 . 0.9500 ?
C44 C45 . 1.387(4) ?
C45 C46 . 1.390(4) ?
C45 C49 . 1.507(3) ?
C46 H46 . 0.9500 ?
C46 C47 . 1.390(3) ?
C47 C50 . 1.507(3) ?
C48 H48A . 0.9800 ?
C48 H48B . 0.9800 ?
C48 H48C . 0.9800 ?
C49 H49A . 0.9800 ?
C49 H49B . 0.9800 ?
C49 H49C . 0.9800 ?
C50 H50A . 0.9800 ?
C50 H50B . 0.9800 ?
C50 H50C . 0.9800 ?
C51 H51A . 0.9900 ?
C51 H51B . 0.9900 ?
C51 H51C . 0.9900 ?
C51 H51D . 0.9900 ?
C51 C52A . 1.538(10) ?
C51 C52B . 1.487(8) ?
C52A C53A . 1.394(11) ?
C52A C57A . 1.399(11) ?
C53A H53A . 0.9500 ?
C53A C54A . 1.371(12) ?
C54A H54A . 0.9500 ?
C54A C55A . 1.379(12) ?
C55A H55A . 0.9500 ?
C55A C56A . 1.387(11) ?
C56A H56A . 0.9500 ?
C56A C57A . 1.392(11) ?
C57A H57A . 0.9500 ?
C52B C53B . 1.378(10) ?
C52B C57B . 1.382(10) ?
C53B H53B . 0.9500 ?
C53B C54B . 1.383(9) ?
C54B H54B . 0.9500 ?
C54B C55B . 1.372(10) ?
C55B H55B . 0.9500 ?
C55B C56B . 1.381(10) ?
C56B H56B . 0.9500 ?
C56B C57B . 1.387(9) ?
C57B H57B . 0.9500 ?
C59 H59 . 0.9500 ?
C59 C60 . 1.346(4) ?
C60 H60 . 0.9500 ?
C61 C62 . 1.400(3) ?
C61 C66 . 1.393(3) ?
C62 C63 . 1.388(4) ?
C62 C67 . 1.504(4) ?
C63 H63 . 0.9500 ?
C63 C64 . 1.393(4) ?
C64 C65 . 1.382(4) ?
C64 C68 . 1.512(4) ?
C65 H65 . 0.9500 ?
C65 C66 . 1.404(4) ?
C66 C69 . 1.506(4) ?
C67 H67A . 0.9800 ?
C67 H67B . 0.9800 ?
C67 H67C . 0.9800 ?
C68 H68A . 0.9800 ?
C68 H68B . 0.9800 ?
C68 H68C . 0.9800 ?
C69 H69A . 0.9800 ?
C69 H69B . 0.9800 ?
C69 H69C . 0.9800 ?
C70 H70A . 0.9900 ?
C70 H70B . 0.9900 ?
C70 C71 . 1.511(3) ?
C71 C72 . 1.396(4) ?
C71 C76 . 1.392(4) ?
C72 H72 . 0.9500 ?
C72 C73 . 1.390(4) ?
C73 H73 . 0.9500 ?
C73 C74 . 1.385(4) ?
C74 H74 . 0.9500 ?
C74 C75 . 1.386(5) ?
C75 H75 . 0.9500 ?
C75 C76 . 1.382(4) ?
C76 H76 . 0.9500 ?
Cl3 C77 . 1.790(14) ?
C77 C77 3_565 1.47(3) ?
C77 H77A . 0.9900 ?
C77 H77B . 0.9900 ?
Cl3B C77B . 1.780(11) ?
C77B C77B 3_565 1.47(2) ?
C77B H77C . 0.9900 ?
C77B H77D . 0.9900 ?

loop_
_geom_hbond_atom_site_label_D
_geom_hbond_atom_site_label_H
_geom_hbond_atom_site_label_A
_geom_hbond_distance_DH
_geom_hbond_distance_HA
_geom_hbond_distance_DA
_geom_hbond_angle_DHA
C2 H2 Cl2 0.95 2.80 3.573(2) 140.0(10)
C8 H8 Cl2 0.95 2.81 3.669(2) 157.0(10)
C13 H13A Cl2 0.99 2.91 3.784(2) 147.0(10)
C21 H21 Cl2 0.95 2.78 3.567(2) 141.0(10)
C38 H38 Cl2 0.95 2.90 3.779(2) 155.0(10)
C41 H41 Cl2 0.95 2.66 3.419(2) 137.0(10)
C70 H70A Cl2 0.99 2.74 3.634(2) 151.0(10)

loop_
_geom_torsion_atom_site_label_1
_geom_torsion_atom_site_label_2
_geom_torsion_atom_site_label_3
_geom_torsion_atom_site_label_4
_geom_torsion_site_symmetry_1
_geom_torsion_site_symmetry_2
_geom_torsion_site_symmetry_3
_geom_torsion_site_symmetry_4
_geom_torsion
_geom_torsion_publ_flag
N1 C2 C3 N2 . . . . 0.2(2) ?
N1 C13 C14 C15 . . . . -99.3(3) ?
N1 C13 C14 C19 . . . . 82.5(3) ?
N2 C4 C5 C6 . . . . 177.6(2) ?
N2 C4 C5 C10 . . . . -1.2(4) ?
N2 C4 C9 C8 . . . . -178.58(19) ?
N2 C4 C9 C12 . . . . 0.1(3) ?
N3 C23 C24 C25 . . . . 179.8(2) ?
N3 C23 C24 C29 . . . . 0.7(4) ?
N3 C23 C28 C27 . . . . -178.5(2) ?
N3 C23 C28 C31 . . . . 1.1(4) ?
N4 C21 C22 N3 . . . . -0.1(3) ?
N4 C32 C33 C34 . . . . 76.8(3) ?
N4 C32 C33 C38 . . . . -105.8(2) ?
N5 C40 C41 N6 . . . . 0.2(3) ?
N5 C42 C43 C44 . . . . -177.9(2) ?
N5 C42 C43 C48 . . . . 1.9(3) ?
N5 C42 C47 C46 . . . . 178.0(2) ?
N5 C42 C47 C50 . . . . -1.6(3) ?
N6 C51 C52A C53A . . . . 147(2) ?
N6 C51 C52A C57A . . . . -39(3) ?
N6 C51 C52B C53B . . . . 135.9(14) ?
N6 C51 C52B C57B . . . . -45(2) ?
N7 C59 C60 N8 . . . . 0.0(3) ?
N7 C61 C62 C63 . . . . -176.8(2) ?
N7 C61 C62 C67 . . . . 3.8(4) ?
N7 C61 C66 C65 . . . . 177.2(2) ?
N7 C61 C66 C69 . . . . -1.9(4) ?
N8 C70 C71 C72 . . . . -98.4(3) ?
N8 C70 C71 C76 . . . . 81.7(3) ?
C1 N1 C2 C3 . . . . 0.0(3) ?
C1 N1 C13 C14 . . . . -94.7(3) ?
C1 N2 C3 C2 . . . . -0.4(3) ?
C1 N2 C4 C5 . . . . 96.2(3) ?
C1 N2 C4 C9 . . . . -85.1(3) ?
C2 N1 C1 Ag1 . . . . 172.57(16) ?
C2 N1 C1 N2 . . . . -0.3(2) ?
C2 N1 C13 C14 . . . . 86.6(3) ?
C3 N2 C1 Ag1 . . . . -172.80(15) ?
C3 N2 C1 N1 . . . . 0.4(2) ?
C3 N2 C4 C5 . . . . -89.5(3) ?
C3 N2 C4 C9 . . . . 89.2(3) ?
C4 N2 C1 Ag1 . . . . 2.1(3) ?
C4 N2 C1 N1 . . . . 175.35(18) ?
C4 N2 C3 C2 . . . . -175.3(2) ?
C4 C5 C6 C7 . . . . 0.9(4) ?
C5 C4 C9 C8 . . . . 0.1(3) ?
C5 C4 C9 C12 . . . . 178.8(2) ?
C5 C6 C7 C8 . . . . 0.3(4) ?
C5 C6 C7 C11 . . . . -178.5(2) ?
C6 C7 C8 C9 . . . . -1.3(4) ?
C7 C8 C9 C4 . . . . 1.1(3) ?
C7 C8 C9 C12 . . . . -177.6(2) ?
C9 C4 C5 C6 . . . . -1.0(4) ?
C9 C4 C5 C10 . . . . -179.8(2) ?
C10 C5 C6 C7 . . . . 179.6(3) ?
C11 C7 C8 C9 . . . . 177.4(2) ?
C13 N1 C1 Ag1 . . . . -6.3(3) ?
C13 N1 C1 N2 . . . . -179.10(18) ?
C13 N1 C2 C3 . . . . 178.86(19) ?
C13 C14 C15 C16 . . . . -177.0(3) ?
C13 C14 C19 C18 . . . . 176.4(2) ?
C14 C15 C16 C17 . . . . 0.4(5) ?
C15 C14 C19 C18 . . . . -1.8(4) ?
C15 C16 C17 C18 . . . . -1.5(5) ?
C16 C17 C18 C19 . . . . 0.9(4) ?
C17 C18 C19 C14 . . . . 0.8(4) ?
C19 C14 C15 C16 . . . . 1.2(4) ?
C20 N3 C22 C21 . . . . -0.4(3) ?
C20 N3 C23 C24 . . . . -105.6(3) ?
C20 N3 C23 C28 . . . . 74.5(3) ?
C20 N4 C21 C22 . . . . 0.6(3) ?
C20 N4 C32 C33 . . . . -99.9(2) ?
C21 N4 C20 Ag1 . . . . 170.81(16) ?
C21 N4 C20 N3 . . . . -0.8(2) ?
C21 N4 C32 C33 . . . . 77.8(3) ?
C22 N3 C20 Ag1 . . . . -171.10(16) ?
C22 N3 C20 N4 . . . . 0.7(2) ?
C22 N3 C23 C24 . . . . 77.7(3) ?
C22 N3 C23 C28 . . . . -102.3(3) ?
C23 N3 C20 Ag1 . . . . 11.7(3) ?
C23 N3 C20 N4 . . . . -176.4(2) ?
C23 N3 C22 C21 . . . . 176.7(2) ?
C23 C24 C25 C26 . . . . -1.4(4) ?
C24 C23 C28 C27 . . . . 1.5(4) ?
C24 C23 C28 C31 . . . . -178.8(3) ?
C24 C25 C26 C27 . . . . 1.6(4) ?
C24 C25 C26 C30 . . . . -178.2(3) ?
C25 C26 C27 C28 . . . . -0.1(4) ?
C26 C27 C28 C23 . . . . -1.4(4) ?
C26 C27 C28 C31 . . . . 179.0(3) ?
C28 C23 C24 C25 . . . . -0.2(4) ?
C28 C23 C24 C29 . . . . -179.4(3) ?
C29 C24 C25 C26 . . . . 177.8(3) ?
C30 C26 C27 C28 . . . . 179.6(3) ?
C32 N4 C20 Ag1 . . . . -11.3(3) ?
C32 N4 C20 N3 . . . . 177.14(19) ?
C32 N4 C21 C22 . . . . -177.4(2) ?
C32 C33 C34 C35 . . . . 176.4(2) ?
C32 C33 C38 C37 . . . . -176.72(19) ?
C33 C34 C35 C36 . . . . 0.3(4) ?
C34 C33 C38 C37 . . . . 0.8(3) ?
C34 C35 C36 C37 . . . . 0.7(4) ?
C35 C36 C37 C38 . . . . -0.9(4) ?
C36 C37 C38 C33 . . . . 0.2(3) ?
C38 C33 C34 C35 . . . . -1.0(4) ?
C39 N5 C40 C41 . . . . -0.5(3) ?
C39 N5 C42 C43 . . . . 98.1(3) ?
C39 N5 C42 C47 . . . . -81.3(3) ?
C39 N6 C41 C40 . . . . 0.2(3) ?
C39 N6 C51 C52A . . . . -72.1(12) ?
C39 N6 C51 C52B . . . . -68.1(10) ?
C40 N5 C39 Ag2 . . . . -175.70(17) ?
C40 N5 C39 N6 . . . . 0.6(3) ?
C40 N5 C42 C43 . . . . -87.4(3) ?
C40 N5 C42 C47 . . . . 93.2(3) ?
C41 N6 C39 Ag2 . . . . 175.78(17) ?
C41 N6 C39 N5 . . . . -0.5(3) ?
C41 N6 C51 C52A . . . . 109.2(12) ?
C41 N6 C51 C52B . . . . 113.2(10) ?
C42 N5 C39 Ag2 . . . . -0.5(3) ?
C42 N5 C39 N6 . . . . 175.8(2) ?
C42 N5 C40 C41 . . . . -175.5(2) ?
C42 C43 C44 C45 . . . . 0.0(4) ?
C43 C42 C47 C46 . . . . -1.4(3) ?
C43 C42 C47 C50 . . . . 179.1(2) ?
C43 C44 C45 C46 . . . . -1.4(4) ?
C43 C44 C45 C49 . . . . 177.5(2) ?
C44 C45 C46 C47 . . . . 1.5(4) ?
C45 C46 C47 C42 . . . . -0.1(4) ?
C45 C46 C47 C50 . . . . 179.4(2) ?
C47 C42 C43 C44 . . . . 1.5(3) ?
C47 C42 C43 C48 . . . . -178.7(2) ?
C48 C43 C44 C45 . . . . -179.8(2) ?
C49 C45 C46 C47 . . . . -177.4(2) ?
C51 N6 C39 Ag2 . . . . -3.1(3) ?
C51 N6 C39 N5 . . . . -179.4(2) ?
C51 N6 C41 C40 . . . . 179.1(2) ?
C51 C52A C53A C54A . . . . 173.0(18) ?
C51 C52A C57A C56A . . . . -171(2) ?
C51 C52B C53B C54B . . . . 175.8(13) ?
C51 C52B C57B C56B . . . . -178.0(17) ?
C52A C53A C54A C55A . . . . -2(2) ?
C53A C52A C57A C56A . . . . 3(3) ?
C53A C54A C55A C56A . . . . 1.9(16) ?
C54A C55A C56A C57A . . . . 0.5(17) ?
C55A C56A C57A C52A . . . . -3(2) ?
C57A C52A C53A C54A . . . . -1(3) ?
C52B C53B C54B C55B . . . . 2.0(16) ?
C53B C52B C57B C56B . . . . 1(3) ?
C53B C54B C55B C56B . . . . 1.8(12) ?
C54B C55B C56B C57B . . . . -4.1(13) ?
C55B C56B C57B C52B . . . . 2.6(19) ?
C57B C52B C53B C54B . . . . -3(2) ?
C58 N7 C59 C60 . . . . -0.3(3) ?
C58 N7 C61 C62 . . . . 73.9(3) ?
C58 N7 C61 C66 . . . . -105.0(3) ?
C58 N8 C60 C59 . . . . 0.4(3) ?
C58 N8 C70 C71 . . . . -97.7(3) ?
C59 N7 C58 Ag2 . . . . -176.80(17) ?
C59 N7 C58 N8 . . . . 0.5(3) ?
C59 N7 C61 C62 . . . . -105.1(3) ?
C59 N7 C61 C66 . . . . 76.1(3) ?
C60 N8 C58 Ag2 . . . . 176.64(17) ?
C60 N8 C58 N7 . . . . -0.5(3) ?
C60 N8 C70 C71 . . . . 78.2(3) ?
C61 N7 C58 Ag2 . . . . 4.1(3) ?
C61 N7 C58 N8 . . . . -178.6(2) ?
C61 N7 C59 C60 . . . . 178.8(2) ?
C61 C62 C63 C64 . . . . 0.1(4) ?
C62 C61 C66 C65 . . . . -1.6(4) ?
C62 C61 C66 C69 . . . . 179.3(3) ?
C62 C63 C64 C65 . . . . -2.5(5) ?
C62 C63 C64 C68 . . . . 176.6(3) ?
C63 C64 C65 C66 . . . . 2.9(5) ?
C64 C65 C66 C61 . . . . -0.9(4) ?
C64 C65 C66 C69 . . . . 178.2(3) ?
C66 C61 C62 C63 . . . . 2.0(4) ?
C66 C61 C62 C67 . . . . -177.4(3) ?
C67 C62 C63 C64 . . . . 179.5(3) ?
C68 C64 C65 C66 . . . . -176.2(3) ?
C70 N8 C58 Ag2 . . . . -6.9(3) ?
C70 N8 C58 N7 . . . . 175.89(19) ?
C70 N8 C60 C59 . . . . -176.1(2) ?
C70 C71 C72 C73 . . . . -180.0(3) ?
C70 C71 C76 C75 . . . . 179.7(2) ?
C71 C72 C73 C74 . . . . 0.7(5) ?
C72 C71 C76 C75 . . . . -0.1(4) ?
C72 C73 C74 C75 . . . . -0.9(5) ?
C73 C74 C75 C76 . . . . 0.7(5) ?
C74 C75 C76 C71 . . . . -0.1(4) ?
C76 C71 C72 C73 . . . . -0.1(4) ?
